data_7230157
loop_
_publ_author_name
'Mol\<canov, Kre\<simir'
'Stalke, Dietmar'
'\<Santi\'c, Ana'
'Demeshko, Serhiy'
'Stilinovi\'c, Vladimir'
'Mou, Zhongyu'
'Kertesz, Miklos'
'Koji\'c-Prodi\'c, Biserka'

_publ_section_title
;
 Probing semiconductivity in crystals of stable semiquinone radicals:
 organic salts of 5,6-dichloro-2,3-dicyanosemiquinone (DDQ) radical anions
;
_journal_issue 13
_journal_name_full CrystEngComm
_journal_page_first 1862
_journal_paper_doi 10.1039/C7CE02146A
_journal_volume 20
_journal_year 2018
_chemical_formula_moiety 'C17 H9 Cl2 N4 O2'
_chemical_formula_sum 'C17 H9 Cl2 N4 O2'
_chemical_formula_weight 372.18
_space_group_IT_number 2
_space_group_name_Hall '-P 1'
_space_group_name_H-M_alt 'P -1'
_symmetry_cell_setting triclinic
_symmetry_space_group_name_Hall '-P 1'
_symmetry_space_group_name_H-M 'P -1'
_atom_sites_solution_hydrogens geom
_atom_sites_solution_primary direct
_atom_sites_solution_secondary difmap
_audit_creation_date 2016-12-22T15:28:31-00:00
_audit_creation_method 'WinGX routine CIF_UPDATE'
_audit_update_record
;
2017-11-06 deposited with the CCDC.
2018-02-13 downloaded from the CCDC.
;
_cell_angle_alpha 96.753(5)
_cell_angle_beta 98.883(6)
_cell_angle_gamma 104.199(5)
_cell_formula_units_Z 2
_cell_length_a 6.5095(4)
_cell_length_b 10.0244(6)
_cell_length_c 12.1968(9)
_cell_measurement_reflns_used 1940
_cell_measurement_temperature 100(2)
_cell_measurement_theta_max 75.8319
_cell_measurement_theta_min 3.7142
_cell_volume 752.21(9)
_computing_cell_refinement
;
        CrysAlisPro, Agilent Technologies,
        Version 1.171.36.20 (release 27-06-2012 CrysAlis171 .NET)
        (compiled Jul 11 2012,15:38:31)
;
_computing_data_collection
;
        CrysAlisPro, Agilent Technologies,
        Version 1.171.36.20 (release 27-06-2012 CrysAlis171 .NET)
        (compiled Jul 11 2012,15:38:31)
;
_computing_data_reduction
;
        CrysAlisPro, Agilent Technologies,
        Version 1.171.36.20 (release 27-06-2012 CrysAlis171 .NET)
        (compiled Jul 11 2012,15:38:31)
;
_computing_molecular_graphics 'Ortep-3 for Windows (Farrugia, 1997)'
_computing_publication_material 'WinGX publication routines (Farrugia, 1999)'
_computing_structure_refinement 'SHELXL-97 (Sheldrick, 1997)'
_computing_structure_solution 'SHELXS-97 (Sheldrick, 1997)'
_diffrn_ambient_temperature 100(2)
_diffrn_detector_area_resol_mean 10.4323
_diffrn_measured_fraction_theta_full 0.981
_diffrn_measured_fraction_theta_max 0.981
_diffrn_measurement_device_type 'Xcalibur, Ruby, Nova'
_diffrn_measurement_method '\w scans'
_diffrn_radiation_monochromator graphite
_diffrn_radiation_type CuK\a
_diffrn_radiation_wavelength 1.54184
_diffrn_reflns_av_R_equivalents 0.0633
_diffrn_reflns_av_unetI/netI 0.0786
_diffrn_reflns_limit_h_max 8
_diffrn_reflns_limit_h_min -5
_diffrn_reflns_limit_k_max 11
_diffrn_reflns_limit_k_min -12
_diffrn_reflns_limit_l_max 15
_diffrn_reflns_limit_l_min -14
_diffrn_reflns_number 6590
_diffrn_reflns_theta_full 76.02
_diffrn_reflns_theta_max 76.02
_diffrn_reflns_theta_min 3.72
_exptl_absorpt_coefficient_mu 4.072
_exptl_absorpt_correction_T_max 1
_exptl_absorpt_correction_T_min 0.6417
_exptl_absorpt_correction_type multi-scan
_exptl_absorpt_process_details
;
        CrysAlisPro, Agilent Technologies,
        Version 1.171.36.20 (release 27-06-2012 CrysAlis171 .NET)
        (compiled Jul 11 2012,15:38:31)
        Empirical absorption correction using spherical harmonics,
 implemented in SCALE3 ABSPACK scaling algorithm.
;
_exptl_crystal_colour black
_exptl_crystal_density_diffrn 1.643
_exptl_crystal_density_method 'not measured'
_exptl_crystal_description prism
_exptl_crystal_F_000 378
_exptl_crystal_size_max 0.2
_exptl_crystal_size_mid 0.15
_exptl_crystal_size_min 0.1
_refine_diff_density_max 0.748
_refine_diff_density_min -1.155
_refine_diff_density_rms 0.137
_refine_ls_extinction_method none
_refine_ls_goodness_of_fit_ref 1.172
_refine_ls_hydrogen_treatment constr
_refine_ls_matrix_type full
_refine_ls_number_parameters 296
_refine_ls_number_reflns 3083
_refine_ls_number_restraints 176
_refine_ls_restrained_S_all 1.14
_refine_ls_R_factor_all 0.1559
_refine_ls_R_factor_gt 0.1478
_refine_ls_shift/su_max 0.006
_refine_ls_shift/su_mean 0.001
_refine_ls_structure_factor_coef Fsqd
_refine_ls_weighting_details 'calc w=1/[\s^2^(Fo^2^)+(0.0001P)^2^+14.4240P] where P=(Fo^2^+2Fc^2^)/3'
_refine_ls_weighting_scheme calc
_refine_ls_wR_factor_ref 0.3196
_reflns_number_gt 2716
_reflns_number_total 3083
_reflns_threshold_expression >2sigma(I)
_cod_data_source_file c7ce02146a2.cif
_cod_data_source_block ddq_kinoksalin_100k
_cod_depositor_comments 'Adding full bibliography for 7230151--7230160.cif.'
_cod_database_code 7230157

loop_
_symmetry_equiv_pos_as_xyz
'x, y, z'
'-x, -y, -z'

loop_
_atom_site_label
_atom_site_fract_x
_atom_site_fract_y
_atom_site_fract_z
_atom_site_U_iso_or_equiv
_atom_site_adp_type
_atom_site_calc_flag
_atom_site_refinement_flags
_atom_site_occupancy
_atom_site_disorder_assembly
_atom_site_disorder_group
_atom_site_type_symbol
Cl1A 0.1887(6) 0.6149(3) 0.8222(4) 0.0231(8) Uani d PU 0.722(9) A 1 Cl
Cl2A 0.2523(5) 0.8365(4) 1.0391(2) 0.0242(8) Uani d PU 0.722(9) A 1 Cl
O1A 0.3425(16) 0.7279(11) 1.2478(8) 0.025(2) Uani d PU 0.722(9) A 1 O
O2A 0.2431(17) 0.3477(10) 0.8744(8) 0.023(2) Uani d PU 0.722(9) A 1 O
N1A 0.386(2) 0.4285(16) 1.3637(12) 0.032(4) Uani d PDU 0.722(9) A 1 N
N2A 0.291(3) 0.1478(16) 1.0988(15) 0.040(5) Uani d PDU 0.722(9) A 1 N
C1A 0.320(2) 0.6444(14) 1.1600(12) 0.020(3) Uani d PU 0.722(9) A 1 C
C2A 0.327(2) 0.4998(12) 1.1663(10) 0.022(2) Uani d PDU 0.722(9) A 1 C
C3A 0.300(2) 0.4001(13) 1.0715(11) 0.022(3) Uiso d PDU 0.722(9) A 1 C
C4A 0.264(2) 0.4351(13) 0.9579(12) 0.017(2) Uani d PU 0.722(9) A 1 C
C5A 0.246(2) 0.5751(14) 0.9543(12) 0.019(3) Uiso d PU 0.722(9) A 1 C
C6A 0.2741(17) 0.6712(12) 1.0484(9) 0.014(2) Uiso d PU 0.722(9) A 1 C
C7A 0.356(2) 0.4611(14) 1.2762(10) 0.023(3) Uani d PDU 0.722(9) A 1 C
C8A 0.2945(19) 0.2585(14) 1.0840(10) 0.021(3) Uiso d PDU 0.722(9) A 1 C
Cl1B 0.3641(16) 0.4175(11) 1.3225(12) 0.032(3) Uani d PDU 0.278(9) A 2 Cl
Cl2B 0.2942(15) 0.1966(14) 1.1055(8) 0.031(2) Uani d PDU 0.278(9) A 2 Cl
O1B 0.264(4) 0.317(2) 0.896(2) 0.009(5) Uani d PU 0.278(9) A 2 O
O2B 0.359(4) 0.696(3) 1.274(2) 0.019(6) Uani d PU 0.278(9) A 2 O
N1B 0.158(5) 0.602(4) 0.782(2) 0.022(9) Uani d PDU 0.278(9) A 2 N
N2B 0.244(5) 0.885(3) 1.060(3) 0.025(8) Uani d PDU 0.278(9) A 2 N
C1B 0.284(6) 0.408(4) 0.984(2) 0.012(8) Uiso d PDU 0.278(9) A 2 C
C2B 0.274(5) 0.550(3) 0.982(2) 0.018(6) Uani d PDU 0.278(9) A 2 C
C3B 0.291(4) 0.639(2) 1.080(2) 0.016(5) Uiso d PDU 0.278(9) A 2 C
C4B 0.336(7) 0.614(4) 1.183(4) 0.02 Uiso d PU 0.278(9) A 2 C
C5B 0.340(6) 0.463(3) 1.1913(17) 0.02 Uiso d PDU 0.278(9) A 2 C
C6B 0.308(5) 0.369(2) 1.096(2) 0.020(7) Uiso d PDU 0.278(9) A 2 C
C7B 0.198(4) 0.575(3) 0.870(2) 0.014(5) Uiso d PDU 0.278(9) A 2 C
C8B 0.258(4) 0.774(2) 1.069(2) 0.011(5) Uiso d PDU 0.278(9) A 2 C
N3 0.0622(13) 0.9732(8) 0.7053(6) 0.0318(17) Uani d . 1 . . N
N4 -0.2933(13) 0.9150(9) 0.5315(7) 0.0339(18) Uani d . 1 . . N
C9 -0.0803(18) 1.0449(11) 0.7067(9) 0.042(2) Uani d . 1 . . C
H9 -0.0614 1.1168 0.7661 0.05 Uiso calc R 1 . . H
C10 -0.2620(17) 1.0149(10) 0.6196(9) 0.037(2) Uani d . 1 . . C
H10 -0.3628 1.0661 0.6235 0.045 Uiso calc R 1 . . H
C11 -0.1419(15) 0.8413(9) 0.5309(8) 0.0296(19) Uani d . 1 . . C
C12 -0.1698(17) 0.7370(10) 0.4350(8) 0.036(2) Uani d . 1 . . C
H12 -0.2891 0.7182 0.3771 0.043 Uiso calc R 1 . . H
C13 -0.0166(18) 0.6660(10) 0.4309(8) 0.038(2) Uani d . 1 . . C
H13 -0.0343 0.597 0.3695 0.046 Uiso calc R 1 . . H
C14 0.1660(17) 0.6934(10) 0.5155(9) 0.038(2) Uani d . 1 . . C
H14 0.2684 0.6442 0.5086 0.046 Uiso calc R 1 . . H
C15 0.1971(15) 0.7939(10) 0.6107(9) 0.034(2) Uani d . 1 . . C
H15 0.3166 0.8112 0.6682 0.04 Uiso calc R 1 . . H
C16 0.0419(15) 0.8670(9) 0.6157(7) 0.0277(18) Uani d . 1 . . C
C17 0.2517(18) 1.0074(12) 0.7949(8) 0.044(3) Uani d . 1 . . C
H17A 0.3388 0.9449 0.781 0.066 Uiso calc R 1 . . H
H17B 0.2068 0.9982 0.8656 0.066 Uiso calc R 1 . . H
H17C 0.3343 1.1016 0.7971 0.066 Uiso calc R 1 . . H

loop_
_atom_site_aniso_label
_atom_site_aniso_U_11
_atom_site_aniso_U_22
_atom_site_aniso_U_33
_atom_site_aniso_U_12
_atom_site_aniso_U_13
_atom_site_aniso_U_23
Cl1A 0.0290(16) 0.0217(15) 0.0201(19) 0.0085(11) 0.0066(14) 0.0033(15)
Cl2A 0.0353(16) 0.0186(17) 0.0235(15) 0.0129(12) 0.0097(11) 0.0044(13)
O1A 0.037(5) 0.022(4) 0.017(4) 0.015(4) 0.002(3) -0.002(4)
O2A 0.038(5) 0.016(4) 0.019(4) 0.015(4) 0.008(3) 0.004(4)
N1A 0.032(4) 0.032(4) 0.032(4) 0.0088(15) 0.0059(13) 0.0051(12)
N2A 0.041(5) 0.040(5) 0.040(5) 0.0110(16) 0.0078(14) 0.0065(13)
C1A 0.017(5) 0.022(7) 0.025(7) 0.014(4) 0.005(5) -0.002(4)
C2A 0.025(5) 0.022(6) 0.025(6) 0.016(4) 0.007(4) 0.007(4)
C4A 0.019(6) 0.018(6) 0.020(6) 0.013(4) 0.008(4) 0.005(5)
C7A 0.024(6) 0.026(6) 0.025(7) 0.010(5) 0.011(5) 0.009(5)
Cl1B 0.035(4) 0.031(5) 0.027(6) 0.010(3) 0.004(4) -0.001(4)
Cl2B 0.032(4) 0.026(5) 0.036(4) 0.008(4) 0.010(3) 0.006(4)
O1B 0.009(6) 0.009(6) 0.009(6) 0.0026(17) 0.0016(14) 0.0014(13)
O2B 0.019(6) 0.019(6) 0.019(6) 0.005(2) 0.0036(16) 0.0030(14)
N1B 0.022(9) 0.022(9) 0.022(9) 0.006(3) 0.004(2) 0.0036(18)
N2B 0.025(8) 0.025(8) 0.024(8) 0.007(2) 0.0048(18) 0.0040(17)
C2B 0.015(11) 0.025(12) 0.015(11) 0.010(9) 0.003(9) -0.002(10)
N3 0.040(4) 0.029(4) 0.026(4) 0.007(3) 0.013(3) 0.003(3)
N4 0.031(4) 0.035(4) 0.036(4) 0.005(3) 0.013(3) 0.006(3)
C9 0.055(7) 0.033(5) 0.040(6) 0.012(5) 0.023(5) 0.003(4)
C10 0.047(6) 0.032(5) 0.038(5) 0.014(4) 0.020(5) 0.003(4)
C11 0.036(5) 0.027(4) 0.029(4) 0.009(4) 0.014(4) 0.006(4)
C12 0.043(5) 0.027(5) 0.031(5) -0.002(4) 0.007(4) 0.001(4)
C13 0.055(6) 0.033(5) 0.028(5) 0.012(5) 0.016(4) -0.004(4)
C14 0.044(6) 0.031(5) 0.047(6) 0.015(4) 0.018(5) 0.013(4)
C15 0.028(5) 0.031(5) 0.041(5) 0.005(4) 0.007(4) 0.006(4)
C16 0.039(5) 0.024(4) 0.020(4) 0.005(4) 0.012(4) 0.005(3)
C17 0.052(6) 0.053(7) 0.023(5) 0.007(5) 0.012(4) 0.001(4)

loop_
_atom_type_symbol
_atom_type_description
_atom_type_scat_dispersion_real
_atom_type_scat_dispersion_imag
_atom_type_scat_source
C C 0.0181 0.0091 'International Tables Vol C Tables 4.2.6.8 and 6.1.1.4'
H H 0 0 'International Tables Vol C Tables 4.2.6.8 and 6.1.1.4'
N N 0.0311 0.018 'International Tables Vol C Tables 4.2.6.8 and 6.1.1.4'
O O 0.0492 0.0322 'International Tables Vol C Tables 4.2.6.8 and 6.1.1.4'
Cl Cl 0.3639 0.7018 'International Tables Vol C Tables 4.2.6.8 and 6.1.1.4'

loop_
_geom_angle_atom_site_label_1
_geom_angle_atom_site_label_2
_geom_angle_atom_site_label_3
_geom_angle
O1A C1A C6A 126.2(11)
O1A C1A C2A 120.0(12)
C6A C1A C2A 113.7(11)
C3A C2A C7A 119.6(11)
C3A C2A C1A 123.2(11)
C7A C2A C1A 117.2(11)
C2A C3A C8A 120.0(12)
C2A C3A C4A 121.0(11)
C8A C3A C4A 118.9(10)
O2A C4A C5A 124.4(14)
O2A C4A C3A 121.1(12)
C5A C4A C3A 114.5(11)
C6A C5A C4A 123.3(13)
C6A C5A Cl1A 121.5(10)
C4A C5A Cl1A 115.2(10)
C5A C6A C1A 124.2(11)
C5A C6A Cl2A 121.4(10)
C1A C6A Cl2A 114.5(8)
N1A C7A C2A 177.7(15)
N2A C8A C3A 177.0(15)
O1B C1B C2B 125(2)
O1B C1B C6B 121(3)
C2B C1B C6B 115(3)
C3B C2B C1B 121(3)
C3B C2B C7B 125(3)
C1B C2B C7B 113(2)
C4B C3B C2B 127(3)
C4B C3B C8B 116(3)
C2B C3B C8B 117(3)
O2B C4B C3B 128(4)
O2B C4B C5B 117(3)
C3B C4B C5B 115(3)
C6B C5B C4B 120(2)
C6B C5B Cl1B 122(2)
C4B C5B Cl1B 117(2)
C5B C6B C1B 122(2)
C5B C6B Cl2B 120(2)
C1B C6B Cl2B 118(2)
N1B C7B C2B 174(3)
N2B C8B C3B 175(3)
C9 N3 C16 121.0(9)
C9 N3 C17 120.2(9)
C16 N3 C17 118.6(8)
C10 N4 C11 116.7(9)
N3 C9 C10 120.9(9)
N3 C9 H9 119.6
C10 C9 H9 119.6
N4 C10 C9 121.7(9)
N4 C10 H10 119.2
C9 C10 H10 119.2
N4 C11 C16 123.8(8)
N4 C11 C12 117.2(9)
C16 C11 C12 118.9(8)
C13 C12 C11 118.2(9)
C13 C12 H12 120.9
C11 C12 H12 120.9
C12 C13 C14 122.3(9)
C12 C13 H13 118.9
C14 C13 H13 118.9
C15 C14 C13 120.9(9)
C15 C14 H14 119.5
C13 C14 H14 119.5
C16 C15 C14 117.2(9)
C16 C15 H15 121.4
C14 C15 H15 121.4
C15 C16 N3 121.7(9)
C15 C16 C11 122.5(8)
N3 C16 C11 115.8(8)
N3 C17 H17A 109.5
N3 C17 H17B 109.5
H17A C17 H17B 109.5
N3 C17 H17C 109.5
H17A C17 H17C 109.5
H17B C17 H17C 109.5

loop_
_geom_bond_atom_site_label_1
_geom_bond_atom_site_label_2
_geom_bond_distance
Cl1A C5A 1.713(14)
Cl2A C6A 1.712(12)
O1A C1A 1.244(16)
O2A C4A 1.230(15)
N1A C7A 1.153(14)
N2A C8A 1.139(14)
C1A C6A 1.420(16)
C1A C2A 1.471(16)
C2A C3A 1.396(16)
C2A C7A 1.437(13)
C3A C8A 1.438(14)
C3A C4A 1.467(18)
C4A C5A 1.442(17)
C5A C6A 1.367(16)
Cl1B C5B 1.711(18)
Cl2B C6B 1.728(18)
O1B C1B 1.30(4)
O2B C4B 1.27(5)
N1B C7B 1.152(19)
N2B C8B 1.151(19)
C1B C2B 1.44(4)
C1B C6B 1.460(18)
C2B C3B 1.374(18)
C2B C7B 1.449(19)
C3B C4B 1.32(4)
C3B C8B 1.445(18)
C4B C5B 1.53(5)
C5B C6B 1.361(18)
N3 C9 1.306(13)
N3 C16 1.399(11)
N3 C17 1.457(13)
N4 C10 1.333(12)
N4 C11 1.370(12)
C9 C10 1.408(16)
C9 H9 0.93
C10 H10 0.93
C11 C16 1.404(13)
C11 C12 1.431(13)
C12 C13 1.363(15)
C12 H12 0.93
C13 C14 1.396(15)
C13 H13 0.93
C14 C15 1.398(14)
C14 H14 0.93
C15 C16 1.390(13)
C15 H15 0.93
C17 H17A 0.96
C17 H17B 0.96
C17 H17C 0.96

loop_
_geom_torsion_atom_site_label_1
_geom_torsion_atom_site_label_2
_geom_torsion_atom_site_label_3
_geom_torsion_atom_site_label_4
_geom_torsion
O1A C1A C2A C3A 179.1(12)
C6A C1A C2A C3A 2.7(18)
O1A C1A C2A C7A 1.0(18)
C6A C1A C2A C7A -175.4(11)
C7A C2A C3A C8A 2.2(18)
C1A C2A C3A C8A -175.8(11)
C7A C2A C3A C4A 178.4(11)
C1A C2A C3A C4A 0.3(19)
C2A C3A C4A O2A 179.0(12)
C8A C3A C4A O2A -4.8(18)
C2A C3A C4A C5A -3.5(17)
C8A C3A C4A C5A 172.6(11)
O2A C4A C5A C6A -178.7(12)
C3A C4A C5A C6A 4.0(18)
O2A C4A C5A Cl1A 0.8(18)
C3A C4A C5A Cl1A -176.5(9)
C4A C5A C6A C1A -1(2)
Cl1A C5A C6A C1A 179.5(10)
C4A C5A C6A Cl2A 179.7(10)
Cl1A C5A C6A Cl2A 0.2(16)
O1A C1A C6A C5A -178.5(13)
C2A C1A C6A C5A -2.3(18)
O1A C1A C6A Cl2A 0.8(18)
C2A C1A C6A Cl2A 177.0(9)
C3A C2A C7A N1A 6E1(4)
C1A C2A C7A N1A -13E1(4)
C2A C3A C8A N2A 0E1(3)
C4A C3A C8A N2A -17E1(3)
O1B C1B C2B C3B 178(3)
C6B C1B C2B C3B 1(5)
O1B C1B C2B C7B 11(5)
C6B C1B C2B C7B -166(3)
C1B C2B C3B C4B 6(5)
C7B C2B C3B C4B 172(4)
C1B C2B C3B C8B -174(3)
C7B C2B C3B C8B -8(4)
C2B C3B C4B O2B 178(4)
C8B C3B C4B O2B -2(6)
C2B C3B C4B C5B -8(6)
C8B C3B C4B C5B 172(3)
O2B C4B C5B C6B 178(3)
C3B C4B C5B C6B 3(5)
O2B C4B C5B Cl1B 2(5)
C3B C4B C5B Cl1B -172(3)
C4B C5B C6B C1B 4(5)
Cl1B C5B C6B C1B 179(3)
C4B C5B C6B Cl2B -176(3)
Cl1B C5B C6B Cl2B -1(4)
O1B C1B C6B C5B 177(3)
C2B C1B C6B C5B -6(5)
O1B C1B C6B Cl2B -4(4)
C2B C1B C6B Cl2B 174(2)
C3B C2B C7B N1B 8E1(3)
C1B C2B C7B N1B -11E1(3)
C4B C3B C8B N2B 10E1(4)
C2B C3B C8B N2B -8E1(4)
C16 N3 C9 C10 1.7(14)
C17 N3 C9 C10 178.8(9)
C11 N4 C10 C9 1.1(14)
N3 C9 C10 N4 -1.5(16)
C10 N4 C11 C16 -1.1(13)
C10 N4 C11 C12 -177.9(9)
N4 C11 C12 C13 177.6(9)
C16 C11 C12 C13 0.7(13)
C11 C12 C13 C14 -1.1(15)
C12 C13 C14 C15 1.6(16)
C13 C14 C15 C16 -1.5(14)
C14 C15 C16 N3 -177.6(8)
C14 C15 C16 C11 1.2(14)
C9 N3 C16 C15 177.2(9)
C17 N3 C16 C15 0.1(13)
C9 N3 C16 C11 -1.6(12)
C17 N3 C16 C11 -178.7(8)
N4 C11 C16 C15 -177.5(9)
C12 C11 C16 C15 -0.7(13)
N4 C11 C16 N3 1.3(13)
C12 C11 C16 N3 178.0(8)
